data_8105312
loop_
_publ_author_name
'Wu-Hua, Chen'
'Ji, Zhou'
'Yu-Fan, Wang'

_publ_section_title
;
 Redetermination of the crystal structure of
 catena-poly[aqua-(1,10-phenanthroline-\k2
 N,N&#x2032;)-(\m2-tetraoxidomolybdato(VI)-\k2 O:O&#x2032;)manganese(II)
 monohydrate, C12H12N2O6MoMn
;
_journal_issue 4
_journal_name_full 'Zeitschrift f\"ur Kristallographie - New Crystal Structures'
_journal_page_first 865
_journal_page_last 866
_journal_paper_doi 10.1515/ncrs-2020-0065
_journal_volume 235
_journal_year 2020
_chemical_formula_moiety 'C12 H10 Mn Mo N2 O5, H2 O'
_chemical_formula_sum 'C12 H12 Mn Mo N2 O6'
_chemical_formula_weight 431.12
_chemical_name_common
;
catena-tris(2-oxo)-1'10-phenanthroline-hydrate-molybdenum(vi)-
manganese(ii) solvate hydrate
;
_space_group_crystal_system triclinic
_space_group_IT_number 2
_space_group_name_Hall '-P 1'
_space_group_name_H-M_alt 'P -1'
_atom_sites_solution_hydrogens mixed
_cell_angle_alpha 73.233(6)
_cell_angle_beta 83.372(4)
_cell_angle_gamma 77.340(4)
_cell_formula_units_Z 2
_cell_length_a 7.0427(3)
_cell_length_b 10.4459(7)
_cell_length_c 10.5778(6)
_cell_measurement_reflns_used 3263
_cell_measurement_temperature 293(2)
_cell_measurement_theta_max 28.5360
_cell_measurement_theta_min 3.9900
_cell_volume 725.85(7)
_computing_cell_refinement 'CrysAlisPro 1.171.38.41k (Rigaku OD, 2015)[1]'
_computing_data_collection 'CrysAlisPro 1.171.38.41k (Rigaku OD, 2015)[1]'
_computing_data_reduction 'CrysAlisPro 1.171.38.41k (Rigaku OD, 2015)[1]'
_computing_molecular_graphics 'Olex2 (Dolomanov et al., 2009)[2]'
_computing_publication_material 'Olex2 (Dolomanov et al., 2009)[2]'
_computing_structure_refinement 'ShelXL (Sheldrick, 2015)[3]'
_computing_structure_solution 'ShelXT (Sheldrick, 2015)[4]'
_diffrn_ambient_temperature 293(2)
_diffrn_detector 'CCD plate'
_diffrn_detector_area_resol_mean 8.1151
_diffrn_detector_type EosS2
_diffrn_measured_fraction_theta_full 0.998
_diffrn_measured_fraction_theta_max 0.845
_diffrn_measurement_details
;
List of Runs (angles in degrees, time in seconds):

  # Type    Start    End  Width  t~exp~   \w     \q     \k     \f   Frames
--------------------------------------------------------------------------
  1  \w    -34.00  44.00   1.00    4.53    --  -17.52  57.00 -90.00   78
  2  \w     56.00  83.00   1.00    4.53    --   15.88  77.00 -60.00   27
  3  \w     -1.00  83.00   1.00    4.53    --   15.88  57.00-180.00   84
  4  \w     -4.00  32.00   1.00    4.53    --   15.88  77.00 -60.00   36
  5  \w     -3.00  43.00   1.00    4.53    --   15.88 -77.00  60.00   46
  6  \w     37.00  65.00   1.00    4.53    --   15.88-118.00 -48.00   28
  7  \w    -44.00  32.00   1.00    4.53    --   15.88 -77.00  30.00   76
;
_diffrn_measurement_device 'four-circle diffractometer'
_diffrn_measurement_device_type 'New Xcalibur, EosS2'
_diffrn_measurement_method '\w scans'
_diffrn_orient_matrix_type 'CrysAlisPro convention (1999,Acta A55,543-557)'
_diffrn_orient_matrix_UB_11 -0.0012768000
_diffrn_orient_matrix_UB_12 0.0093857000
_diffrn_orient_matrix_UB_13 -0.0690579000
_diffrn_orient_matrix_UB_21 0.0598966000
_diffrn_orient_matrix_UB_22 -0.0654321000
_diffrn_orient_matrix_UB_23 0.0064621000
_diffrn_orient_matrix_UB_31 -0.0842573000
_diffrn_orient_matrix_UB_32 -0.0293172000
_diffrn_orient_matrix_UB_33 0.0104500000
_diffrn_radiation_monochromator graphite
_diffrn_radiation_probe x-ray
_diffrn_radiation_type MoK\a
_diffrn_radiation_wavelength 0.71073
_diffrn_reflns_av_R_equivalents 0.0322
_diffrn_reflns_av_unetI/netI 0.0569
_diffrn_reflns_Laue_measured_fraction_full 0.998
_diffrn_reflns_Laue_measured_fraction_max 0.845
_diffrn_reflns_limit_h_max 9
_diffrn_reflns_limit_h_min -9
_diffrn_reflns_limit_k_max 13
_diffrn_reflns_limit_k_min -13
_diffrn_reflns_limit_l_max 12
_diffrn_reflns_limit_l_min -13
_diffrn_reflns_number 6071
_diffrn_reflns_point_group_measured_fraction_full 0.998
_diffrn_reflns_point_group_measured_fraction_max 0.845
_diffrn_reflns_theta_full 26.000
_diffrn_reflns_theta_max 29.219
_diffrn_reflns_theta_min 3.263
_diffrn_source 'fine-focus sealed X-ray tube'
_diffrn_source_type 'Enhance (Mo) X-ray Source'
_exptl_absorpt_coefficient_mu 1.763
_exptl_absorpt_correction_T_max 0.809
_exptl_absorpt_correction_T_min 0.760
_exptl_absorpt_correction_type multi-scan
_exptl_absorpt_process_details
;
CrysAlisPro 1.171.38.41k (Rigaku Oxford Diffraction, 2015)
Empirical absorption correction using spherical harmonics,
 implemented in SCALE3 ABSPACK scaling algorithm.
;
_exptl_crystal_colour 'translucent light yellow'
_exptl_crystal_density_diffrn 1.973
_exptl_crystal_description irregular
_exptl_crystal_F_000 426
_exptl_crystal_size_max 0.22
_exptl_crystal_size_mid 0.13
_exptl_crystal_size_min 0.12
_refine_diff_density_max 1.326
_refine_diff_density_min -1.478
_refine_diff_density_rms 0.124
_refine_ls_extinction_coef .
_refine_ls_extinction_method none
_refine_ls_goodness_of_fit_ref 1.069
_refine_ls_hydrogen_treatment mixed
_refine_ls_matrix_type full
_refine_ls_number_parameters 207
_refine_ls_number_reflns 3334
_refine_ls_number_restraints 26
_refine_ls_restrained_S_all 1.177
_refine_ls_R_factor_all 0.0441
_refine_ls_R_factor_gt 0.0386
_refine_ls_shift/su_max 0.001
_refine_ls_shift/su_mean 0.000
_refine_ls_structure_factor_coef Fsqd
_refine_ls_weighting_details 'w=1/[\s^2^(Fo^2^)+(0.0400P)^2^] where P=(Fo^2^+2Fc^2^)/3'
_refine_ls_weighting_scheme calc
_refine_ls_wR_factor_gt 0.0882
_refine_ls_wR_factor_ref 0.0916
_reflns_Friedel_coverage 0.000
_reflns_Friedel_fraction_full .
_reflns_Friedel_fraction_max .
_reflns_number_gt 2954
_reflns_number_total 3334
_reflns_threshold_expression 'I > 2\s(I)'
_cod_data_source_file suppl_ncrs-2020-0065_suppl.cif
_cod_data_source_block zj0415-q5
_cod_database_code 8105312
_chemical_oxdiff_formula 'C H N O Mo Mn Co Ni'
_shelx_space_group_comment
;
The symmetry employed for this shelxl refinement is uniquely defined
by the following loop, which should always be used as a source of
symmetry information in preference to the above space-group names.
They are only intended as comments.
;
_reflns_odcompleteness_completeness 99.73
_reflns_odcompleteness_iscentric 1
_reflns_odcompleteness_theta 26.32
_olex2_refinement_description
;
1. Fixed Uiso
 At 1.2 times of:
  All C(H) groups
 At 1.5 times of:
  All O(H) groups, All O(H,H) groups
2. Restrained distances
 O5-H5B
 0.82 with sigma of 0.002
 O6-H6A
 0.82 with sigma of 0.002
3. Uiso/Uaniso restraints and constraints
Mo1 \\sim O1 \\sim O2 \\sim O3 \\sim O4: within 2A with sigma of 0.005 and
sigma for terminal atoms of 0.01
O4 \\sim Mn1 \\sim Mo1: within 2A with sigma of 0.001 and sigma for terminal
atoms of 0.002
4.a Free rotating group:
 O6(H6A,H6B)
4.b Rotating group:
 O5(H5A)
4.c Aromatic/amide H refined with riding coordinates:
 C10(H10), C1(H1), C8(H8), C2(H2), C3(H3), C9(H9), C5(H5), C6(H6)
;

loop_
_space_group_symop_operation_xyz
'x, y, z'
'-x, -y, -z'

loop_
_atom_site_label
_atom_site_type_symbol
_atom_site_fract_x
_atom_site_fract_y
_atom_site_fract_z
_atom_site_U_iso_or_equiv
_atom_site_adp_type
_atom_site_occupancy
_atom_site_site_symmetry_order
_atom_site_calc_flag
_atom_site_refinement_flags_posn
_atom_site_refinement_flags_adp
_atom_site_refinement_flags_occupancy
_atom_site_disorder_assembly
_atom_site_disorder_group
C1 C 0.7506(6) 0.0655(4) 0.4303(4) 0.0322(9) Uani 1 1 d . . . . .
H1 H 0.7450 0.0287 0.3609 0.039 Uiso 1 1 calc R . . . .
C2 C 0.7497(6) -0.0194(5) 0.5591(4) 0.0382(10) Uani 1 1 d . . . . .
H2 H 0.7414 -0.1104 0.5750 0.046 Uiso 1 1 calc R . . . .
C3 C 0.7613(6) 0.0334(4) 0.6615(4) 0.0370(10) Uani 1 1 d . . . . .
H3 H 0.7658 -0.0227 0.7476 0.044 Uiso 1 1 calc R . . . .
C4 C 0.7663(5) 0.1728(4) 0.6366(4) 0.0289(9) Uani 1 1 d . . . . .
C5 C 0.7698(6) 0.2355(5) 0.7400(4) 0.0389(11) Uani 1 1 d . . . . .
H5 H 0.7743 0.1829 0.8275 0.047 Uiso 1 1 calc R . . . .
C6 C 0.7667(6) 0.3716(5) 0.7107(5) 0.0391(11) Uani 1 1 d . . . . .
H6 H 0.7714 0.4107 0.7786 0.047 Uiso 1 1 calc R . . . .
C7 C 0.7563(5) 0.4550(4) 0.5782(4) 0.0271(9) Uani 1 1 d . . . . .
C8 C 0.7452(6) 0.5970(4) 0.5435(4) 0.0339(10) Uani 1 1 d . . . . .
H8 H 0.7456 0.6406 0.6087 0.041 Uiso 1 1 calc R . . . .
C9 C 0.7341(6) 0.6700(4) 0.4147(4) 0.0353(10) Uani 1 1 d . . . . .
H9 H 0.7275 0.7637 0.3910 0.042 Uiso 1 1 calc R . . . .
C10 C 0.7325(5) 0.6027(4) 0.3176(4) 0.0264(8) Uani 1 1 d . . . . .
H10 H 0.7249 0.6537 0.2297 0.032 Uiso 1 1 calc R . . . .
C11 C 0.7543(5) 0.3966(4) 0.4738(4) 0.0199(7) Uani 1 1 d . . . . .
C12 C 0.7618(5) 0.2509(4) 0.5048(4) 0.0206(8) Uani 1 1 d . . . . .
Mn1 Mn 0.77307(7) 0.34394(5) 0.19643(5) 0.01638(14) Uani 1 1 d . U . . .
Mo1 Mo 0.71103(4) 0.67004(3) -0.08914(3) 0.01545(10) Uani 1 1 d . U . . .
N1 N 0.7592(4) 0.1971(3) 0.4023(3) 0.0211(6) Uani 1 1 d . . . . .
N2 N 0.7416(4) 0.4691(3) 0.3461(3) 0.0215(7) Uani 1 1 d . . . . .
O1 O 0.5091(3) 0.6925(3) -0.1804(3) 0.0289(6) Uani 1 1 d . U . . .
O2 O 0.9183(3) 0.6610(3) -0.1978(3) 0.0244(6) Uani 1 1 d . U . . .
O3 O 0.6965(4) 0.8130(3) -0.0289(3) 0.0335(7) Uani 1 1 d . U . . .
O4 O 0.7287(3) 0.5215(3) 0.0417(3) 0.0275(5) Uani 1 1 d . U . . .
O5 O 0.8823(4) 0.1873(4) 0.0864(4) 0.0446(9) Uani 1 1 d D . . . .
H5A H 1.0071 0.1743 0.0772 0.067 Uiso 1 1 d GR . . . .
H5B H 0.841(6) 0.116(2) 0.103(5) 0.048(15) Uiso 1 1 d D . . . .
O6 O 0.6689(5) -0.0065(4) 0.1209(4) 0.0498(9) Uani 1 1 d D . . . .
H6A H 0.5754 0.0550 0.0848 0.075 Uiso 1 1 d DG . . . .
H6B H 0.6804 -0.0756 0.0916 0.075 Uiso 1 1 d G . . . .

loop_
_atom_site_aniso_label
_atom_site_aniso_U_11
_atom_site_aniso_U_22
_atom_site_aniso_U_33
_atom_site_aniso_U_23
_atom_site_aniso_U_13
_atom_site_aniso_U_12
Mo1 0.01520(16) 0.01554(17) 0.01504(18) -0.00251(12) -0.00203(11) -0.00344(12)
Mn1 0.0160(3) 0.0179(3) 0.0148(3) -0.0028(2) -0.0017(2) -0.0041(2)
O2 0.0149(11) 0.0370(15) 0.0241(14) -0.0134(12) 0.0033(10) -0.0064(10)
O1 0.0209(12) 0.0366(15) 0.0277(15) -0.0009(12) -0.0073(11) -0.0096(11)
O3 0.0411(15) 0.0268(15) 0.0383(18) -0.0186(14) 0.0019(13) -0.0076(12)
O4 0.0322(8) 0.0232(8) 0.0215(8) 0.0040(8) -0.0044(7) -0.0058(8)
O5 0.0284(15) 0.048(2) 0.073(3) -0.041(2) 0.0102(16) -0.0145(15)
N2 0.0239(15) 0.0207(16) 0.0191(17) -0.0054(13) 0.0006(12) -0.0035(13)
N1 0.0222(14) 0.0181(15) 0.0212(18) -0.0017(13) -0.0031(12) -0.0038(12)
O6 0.0437(19) 0.042(2) 0.075(3) -0.034(2) -0.0072(17) -0.0062(15)
C11 0.0174(16) 0.0216(19) 0.019(2) -0.0049(15) -0.0008(13) -0.0015(14)
C12 0.0171(16) 0.0250(19) 0.017(2) -0.0024(16) -0.0011(13) -0.0034(14)
C10 0.0313(19) 0.021(2) 0.026(2) -0.0066(17) -0.0016(16) -0.0038(16)
C7 0.0266(19) 0.031(2) 0.024(2) -0.0080(18) -0.0017(16) -0.0053(16)
C1 0.042(2) 0.027(2) 0.029(2) -0.0052(19) -0.0077(18) -0.0099(18)
C8 0.040(2) 0.035(2) 0.031(3) -0.017(2) -0.0005(19) -0.0066(19)
C4 0.029(2) 0.031(2) 0.022(2) -0.0017(18) -0.0032(16) -0.0040(17)
C2 0.051(3) 0.028(2) 0.033(3) 0.002(2) -0.003(2) -0.015(2)
C3 0.045(2) 0.030(2) 0.026(2) 0.0100(19) -0.0052(19) -0.0090(19)
C9 0.045(2) 0.024(2) 0.040(3) -0.014(2) 0.003(2) -0.0082(19)
C5 0.047(3) 0.045(3) 0.020(2) -0.002(2) -0.0023(19) -0.007(2)
C6 0.049(3) 0.048(3) 0.023(2) -0.015(2) -0.0014(19) -0.009(2)

loop_
_atom_type_symbol
_atom_type_description
_atom_type_scat_dispersion_real
_atom_type_scat_dispersion_imag
_atom_type_scat_source
C C 0.0033 0.0016 'International Tables Vol C Tables 4.2.6.8 and 6.1.1.4'
H H 0.0000 0.0000 'International Tables Vol C Tables 4.2.6.8 and 6.1.1.4'
N N 0.0061 0.0033 'International Tables Vol C Tables 4.2.6.8 and 6.1.1.4'
O O 0.0106 0.0060 'International Tables Vol C Tables 4.2.6.8 and 6.1.1.4'
Mn Mn 0.3368 0.7283 'International Tables Vol C Tables 4.2.6.8 and 6.1.1.4'
Mo Mo -1.6832 0.6857 'International Tables Vol C Tables 4.2.6.8 and 6.1.1.4'

loop_
_geom_angle_atom_site_label_1
_geom_angle_atom_site_label_2
_geom_angle_atom_site_label_3
_geom_angle
_geom_angle_site_symmetry_1
_geom_angle_site_symmetry_3
O2 Mo1 O3 107.58(12) . .
O1 Mo1 O2 107.27(12) . .
O1 Mo1 O3 110.05(13) . .
O1 Mo1 O4 111.17(12) . .
O4 Mo1 O2 110.39(12) . .
O4 Mo1 O3 110.27(13) . .
O2 Mn1 O5 82.00(10) 2_765 .
O2 Mn1 N2 84.47(10) 2_765 .
O2 Mn1 N1 93.78(10) 2_765 .
O1 Mn1 O2 166.89(10) 2_665 2_765
O1 Mn1 O5 85.19(10) 2_665 .
O1 Mn1 N2 107.50(10) 2_665 .
O1 Mn1 N1 85.01(10) 2_665 .
O4 Mn1 O2 93.69(10) . 2_765
O4 Mn1 O1 91.53(10) . 2_665
O4 Mn1 O5 101.19(13) . .
O4 Mn1 N2 90.73(11) . .
O4 Mn1 N1 161.01(10) . .
O5 Mn1 N2 162.47(12) . .
O5 Mn1 N1 97.12(13) . .
N1 Mn1 N2 72.65(11) . .
Mo1 O2 Mn1 138.21(13) . 2_765
Mo1 O1 Mn1 150.87(16) . 2_665
Mo1 O4 Mn1 175.53(14) . .
Mn1 O5 H5A 109.5 . .
Mn1 O5 H5B 122(3) . .
H5A O5 H5B 112.8 . .
C11 N2 Mn1 115.7(2) . .
C10 N2 Mn1 126.1(3) . .
C10 N2 C11 117.8(3) . .
C12 N1 Mn1 115.7(2) . .
C1 N1 Mn1 126.2(3) . .
C1 N1 C12 118.0(3) . .
H6A O6 H6B 109.4 . .
N2 C11 C12 117.7(3) . .
N2 C11 C7 123.6(4) . .
C7 C11 C12 118.7(4) . .
N1 C12 C11 117.5(3) . .
N1 C12 C4 122.9(3) . .
C4 C12 C11 119.5(3) . .
N2 C10 H10 118.6 . .
N2 C10 C9 122.7(4) . .
C9 C10 H10 118.6 . .
C11 C7 C6 120.1(4) . .
C8 C7 C11 116.7(4) . .
C8 C7 C6 123.2(4) . .
N1 C1 H1 118.5 . .
N1 C1 C2 123.0(4) . .
C2 C1 H1 118.5 . .
C7 C8 H8 120.1 . .
C9 C8 C7 119.8(4) . .
C9 C8 H8 120.1 . .
C12 C4 C3 117.1(4) . .
C12 C4 C5 120.2(4) . .
C3 C4 C5 122.7(4) . .
C1 C2 H2 120.6 . .
C3 C2 C1 118.9(4) . .
C3 C2 H2 120.6 . .
C4 C3 H3 120.0 . .
C2 C3 C4 120.1(4) . .
C2 C3 H3 120.0 . .
C10 C9 H9 120.3 . .
C8 C9 C10 119.4(4) . .
C8 C9 H9 120.3 . .
C4 C5 H5 119.9 . .
C6 C5 C4 120.3(4) . .
C6 C5 H5 119.9 . .
C7 C6 H6 119.4 . .
C5 C6 C7 121.1(4) . .
C5 C6 H6 119.4 . .

loop_
_geom_bond_atom_site_label_1
_geom_bond_atom_site_label_2
_geom_bond_distance
_geom_bond_site_symmetry_2
Mo1 O2 1.754(2) .
Mo1 O1 1.746(2) .
Mo1 O3 1.764(2) .
Mo1 O4 1.747(3) .
Mn1 O2 2.165(2) 2_765
Mn1 O1 2.137(2) 2_665
Mn1 O4 2.081(3) .
Mn1 O5 2.228(3) .
Mn1 N2 2.291(3) .
Mn1 N1 2.279(3) .
O2 Mn1 2.165(2) 2_765
O1 Mn1 2.137(2) 2_665
O5 H5A 0.8581 .
O5 H5B 0.820(2) .
N2 C11 1.348(5) .
N2 C10 1.328(5) .
N1 C12 1.362(4) .
N1 C1 1.334(5) .
O6 H6A 0.8502 .
O6 H6B 0.8503 .
C11 C12 1.452(5) .
C11 C7 1.409(5) .
C12 C4 1.397(5) .
C10 H10 0.9300 .
C10 C9 1.405(5) .
C7 C8 1.408(6) .
C7 C6 1.422(6) .
C1 H1 0.9300 .
C1 C2 1.395(6) .
C8 H8 0.9300 .
C8 C9 1.358(6) .
C4 C3 1.412(6) .
C4 C5 1.432(6) .
C2 H2 0.9300 .
C2 C3 1.367(6) .
C3 H3 0.9300 .
C9 H9 0.9300 .
C5 H5 0.9300 .
C5 C6 1.361(6) .
C6 H6 0.9300 .

loop_
_geom_torsion_atom_site_label_1
_geom_torsion_atom_site_label_2
_geom_torsion_atom_site_label_3
_geom_torsion_atom_site_label_4
_geom_torsion
_geom_torsion_site_symmetry_1
_geom_torsion_site_symmetry_2
_geom_torsion_site_symmetry_3
_geom_torsion_site_symmetry_4
Mn1 N2 C11 C12 -7.5(4) . . . .
Mn1 N2 C11 C7 174.0(3) . . . .
Mn1 N2 C10 C9 -173.0(3) . . . .
Mn1 N1 C12 C11 5.7(4) . . . .
Mn1 N1 C12 C4 -176.0(3) . . . .
Mn1 N1 C1 C2 177.5(3) . . . .
O2 Mo1 O1 Mn1 144.2(3) . . . 2_665
O1 Mo1 O2 Mn1 172.0(2) . . . 2_765
O3 Mo1 O2 Mn1 53.6(2) . . . 2_765
O3 Mo1 O1 Mn1 -99.1(3) . . . 2_665
O4 Mo1 O2 Mn1 -66.8(2) . . . 2_765
O4 Mo1 O1 Mn1 23.4(3) . . . 2_665
N2 C11 C12 N1 1.2(4) . . . .
N2 C11 C12 C4 -177.2(3) . . . .
N2 C11 C7 C8 -0.3(5) . . . .
N2 C11 C7 C6 178.9(4) . . . .
N2 C10 C9 C8 0.0(6) . . . .
N1 C12 C4 C3 -2.1(5) . . . .
N1 C12 C4 C5 179.7(3) . . . .
N1 C1 C2 C3 -1.1(6) . . . .
C11 N2 C10 C9 -0.6(5) . . . .
C11 C12 C4 C3 176.1(3) . . . .
C11 C12 C4 C5 -2.0(5) . . . .
C11 C7 C8 C9 -0.2(6) . . . .
C11 C7 C6 C5 -1.7(6) . . . .
C12 N1 C1 C2 -1.8(5) . . . .
C12 C11 C7 C8 -178.9(3) . . . .
C12 C11 C7 C6 0.4(5) . . . .
C12 C4 C3 C2 -0.9(6) . . . .
C12 C4 C5 C6 0.7(6) . . . .
C10 N2 C11 C12 179.3(3) . . . .
C10 N2 C11 C7 0.7(5) . . . .
C7 C11 C12 N1 179.8(3) . . . .
C7 C11 C12 C4 1.5(5) . . . .
C7 C8 C9 C10 0.4(6) . . . .
C1 N1 C12 C11 -174.9(3) . . . .
C1 N1 C12 C4 3.4(5) . . . .
C1 C2 C3 C4 2.4(6) . . . .
C8 C7 C6 C5 177.5(4) . . . .
C4 C5 C6 C7 1.2(6) . . . .
C3 C4 C5 C6 -177.3(4) . . . .
C5 C4 C3 C2 177.2(4) . . . .
C6 C7 C8 C9 -179.4(4) . . . .
